data_1008527
loop_
_publ_author_name
'Molinier, M'
'Massa, W'
'Khairoun, S'
'Tressaud, A'
'Soubeyroux, J L'

_publ_section_title 'Crystal and magnetic structures of NaMnF~4~'
_journal_coden_ASTM ZNBSEN
_journal_issue 12
_journal_name_full
;
Zeitschrift fuer Naturforschung, Teil B. Anorganische Chemie,
Organische Chemie (42,1987-)
;
_journal_page_first 1669
_journal_page_last 1673
_journal_volume 46
_journal_year 1991
_chemical_formula_structural 'Na (Mn F4)'
_chemical_formula_sum 'F4 Mn Na'
_chemical_name_systematic 'Sodium tetrafluoromanganate(III)'
_space_group_IT_number 14
_symmetry_cell_setting monoclinic
_symmetry_Int_Tables_number 14
_symmetry_space_group_name_Hall '-P 2ybc'
_symmetry_space_group_name_H-M 'P 1 21/c 1'
_cell_angle_alpha 90
_cell_angle_beta 108.07(2)
_cell_angle_gamma 90
_cell_formula_units_Z 2
_cell_length_a 5.736(2)
_cell_length_b 4.892(1)
_cell_length_c 5.748(2)
_cell_volume 153.3
_refine_ls_R_factor_all 0.039
_cod_database_code 1008527

loop_
_symmetry_equiv_pos_as_xyz
x,y,z
-x,1/2+y,1/2-z
-x,-y,-z
x,1/2-y,1/2+z

loop_
_atom_site_aniso_label
_atom_site_aniso_U_11
_atom_site_aniso_U_12
_atom_site_aniso_U_13
_atom_site_aniso_U_22
_atom_site_aniso_U_23
_atom_site_aniso_U_33
Na1 0.0194(14) 0.0063(17) -0.0004(10) 0.0196(15) -0.0023(16) 0.0026(12)
Mn1 0.0120(5) -0.0005(56) 0.0026(3) 0.0089(5) -0.0013(5) 0.0043(4)
F1 0.0235(17) 0.0040(14) 0.0061(12) 0.0157(15) -0.0055(12) 0.0123(14)
F2 0.0168(16) -0.0064(13) 0.0031(11) 0.0182(17) 0.0007(12) 0.0108(13)

loop_
_atom_site_label
_atom_site_type_symbol
_atom_site_symmetry_multiplicity
_atom_site_Wyckoff_symbol
_atom_site_fract_x
_atom_site_fract_y
_atom_site_fract_z
_atom_site_occupancy
_atom_site_attached_hydrogens
_atom_site_calc_flag
Na1 Na1+ 2 d 0.5 0.5 0. 1. 0 d
Mn1 Mn3+ 2 a 0. 0.5 0.5 1. 0 d
F1 F1- 4 e 0.8757(6) 0.7633(6) 0.6655(5) 1. 0 d
F2 F1- 4 e 0.3014(5) 0.6529(6) 0.6101(5) 1. 0 d

loop_
_atom_type_symbol
_atom_type_oxidation_number
Na1+ 1.000
Mn3+ 3.000
F1- -1.000
